data_4319805
loop_
_publ_author_name
'Shinya Hayami'
'Zhong-ze Gu'
'Yasuaki Einaga'
'Yoshio Kobayasi'
'Yumiko Ishikawa'
'Yasuhiro Yamada'
'Akira Fujishima'
'Osamu Sato'

_publ_section_title
;
 A Novel LIESST Iron(II) Complex Exhibiting a High Relaxation Temperature
;
_journal_name_full 'Inorganic Chemistry'
_journal_page_first 3240
_journal_page_last 3242
_journal_paper_doi 10.1021/ic000708e
_journal_volume 40
_journal_year 2001
_chemical_formula_sum 'C17 H23 Fe N5 O3'
_chemical_formula_weight 401.25
_space_group_IT_number 9
_symmetry_cell_setting monoclinic
_symmetry_Int_Tables_number 9
_symmetry_space_group_name_Hall 'C -2yc'
_symmetry_space_group_name_H-M 'C 1 c 1'
_cell_angle_alpha 90
_cell_angle_beta 116.301(2)
_cell_angle_gamma 90
_cell_formula_units_Z 4
_cell_length_a 17.282(1)
_cell_length_b 12.0452(9)
_cell_length_c 10.1336(8)
_cell_measurement_reflns_used 9252
_cell_measurement_temperature 250.2
_cell_measurement_theta_max 27.4
_cell_measurement_theta_min 2.1
_cell_volume 1891.1(2)
_computing_cell_refinement PROCESS-AUTO
_computing_data_collection PROCESS-AUTO
_computing_data_reduction 'teXsan Ver. 1.10'
_computing_publication_material 'teXsan Ver. 1.10'
_computing_structure_refinement 'teXsan Ver. 1.10'
_computing_structure_solution SIR92
_diffrn_measured_fraction_theta_full 0.9968
_diffrn_measured_fraction_theta_max 0.9968
_diffrn_measurement_device_type 'Rigaku RAXIS-RAPID Imaging Plate'
_diffrn_measurement_method \w
_diffrn_radiation_type 'Mo K\a'
_diffrn_radiation_wavelength 0.7107
_diffrn_reflns_av_R_equivalents 0.028
_diffrn_reflns_limit_h_max 22
_diffrn_reflns_limit_h_min 0
_diffrn_reflns_limit_k_max 15
_diffrn_reflns_limit_k_min 0
_diffrn_reflns_limit_l_max 11
_diffrn_reflns_limit_l_min -13
_diffrn_reflns_number 8753
_diffrn_reflns_theta_full 27.48
_diffrn_reflns_theta_max 27.48
_exptl_absorpt_coefficient_mu 0.823
_exptl_absorpt_correction_T_max 0.960
_exptl_absorpt_correction_T_min 0.637
_exptl_absorpt_correction_type multi-scan
_exptl_absorpt_process_details '(Higashi, 1995)'
_exptl_crystal_colour violet
_exptl_crystal_density_diffrn 1.409
_exptl_crystal_density_method 'not measured'
_exptl_crystal_description platelet
_exptl_crystal_size_max 0.200
_exptl_crystal_size_mid 0.200
_exptl_crystal_size_min 0.050
_refine_diff_density_max 0.73
_refine_diff_density_min -0.52
_refine_ls_abs_structure_Flack -0.57(4)
_refine_ls_extinction_method none
_refine_ls_goodness_of_fit_ref 1.802
_refine_ls_hydrogen_treatment noref
_refine_ls_number_parameters 236
_refine_ls_number_reflns 1870
_refine_ls_R_factor_gt 0.0382
_refine_ls_shift/su_max 0.3846
_refine_ls_structure_factor_coef Fsqd
_refine_ls_weighting_details 'w = 1/[\s^2^(Fo^2^) + (0.05000(Max(Fo^2^,0) + 2Fc^2^)/3)^2^]'
_refine_ls_weighting_scheme calc
_refine_ls_wR_factor_ref 0.1093
_reflns_number_gt 1870
_reflns_number_total 2168
_reflns_threshold_expression F^2^>3.0\s(F^2^)
_cod_data_source_file ic000708e.cif
_cod_data_source_block '[Fe(L)(CN)2]H2O_at_270K'
_cod_original_formula_sum 'C17 H23 Fe N5 O3 '
_cod_database_code 4319805

loop_
_symmetry_equiv_pos_as_xyz
x,y,z
x,-y,1/2+z
1/2+x,1/2+y,z
1/2+x,1/2-y,1/2+z

loop_
_atom_site_label
_atom_site_type_symbol
_atom_site_fract_x
_atom_site_fract_y
_atom_site_fract_z
_atom_site_U_iso_or_equiv
_atom_site_adp_type
_atom_site_occupancy
_atom_site_calc_flag
_atom_site_refinement_flags
_atom_site_disorder_assembly
_atom_site_disorder_group
Fe(1) Fe 0.7192(7) 0.23803(3) 0.263(1) 0.02749(10) Uani 1.00 d . . .
O(1) O 0.6641(7) 0.0836(4) 0.123(2) 0.042(1) Uani 1.00 d . . .
O(2) O 0.7789(7) 0.0762(4) 0.413(2) 0.042(1) Uani 1.00 d . . .
O(3) O 0.4503(8) 0.3298(5) 0.456(2) 0.110(2) Uani 1.00 d . . .
N(1) N 0.7234(7) 0.4128(2) 0.259(1) 0.0275(5) Uani 1.00 d . . .
N(2) N 0.6286(7) 0.2894(4) 0.049(1) 0.0284(9) Uani 1.00 d . . .
N(3) N 0.8221(7) 0.2966(5) 0.487(1) 0.0343(9) Uani 1.00 d . . .
N(4) N 0.5706(7) 0.2216(6) 0.377(2) 0.055(2) Uani 1.00 d . . .
N(5) N 0.8689(7) 0.2060(5) 0.142(2) 0.052(1) Uani 1.00 d . . .
C(1) C 0.7228(9) 0.6409(2) 0.267(2) 0.0503(8) Uani 1.00 d . . .
C(2) C 0.6687(8) 0.5857(6) 0.133(2) 0.037(1) Uani 1.00 d . . .
C(3) C 0.6696(8) 0.4709(6) 0.143(2) 0.033(1) Uani 1.00 d . . .
C(4) C 0.6155(8) 0.3986(4) 0.015(1) 0.027(1) Uani 1.00 d . . .
C(5) C 0.5554(8) 0.4524(6) -0.122(2) 0.041(1) Uani 1.00 d . . .
C(6) C 0.5780(9) 0.2040(6) -0.069(2) 0.049(2) Uani 1.00 d . . .
C(7) C 0.5750(7) 0.1003(6) 0.013(1) 0.048(2) Uani 1.00 d . . .
C(8) C 0.6732(9) -0.0117(5) 0.210(2) 0.054(1) Uani 1.00 d . . .
C(9) C 0.7628(9) -0.0212(5) 0.329(2) 0.059(1) Uani 1.00 d . . .
C(10) C 0.8626(8) 0.0997(5) 0.515(1) 0.048(1) Uani 1.00 d . . .
C(11) C 0.8665(9) 0.2094(6) 0.590(2) 0.043(2) Uani 1.00 d . . .
C(12) C 0.8318(8) 0.3922(5) 0.508(1) 0.036(1) Uani 1.00 d . . .
C(13) C 0.8934(9) 0.4431(7) 0.660(2) 0.052(2) Uani 1.00 d . . .
C(14) C 0.7754(8) 0.4671(5) 0.387(2) 0.030(1) Uani 1.00 d . . .
C(15) C 0.7779(8) 0.5824(6) 0.386(2) 0.048(2) Uani 1.00 d . . .
C(16) C 0.6199(8) 0.2240(5) 0.335(2) 0.038(1) Uani 1.00 d . . .
C(17) C 0.8182(8) 0.2192(5) 0.186(2) 0.035(1) Uani 1.00 d . . .
H(1) H 0.7148 0.7212 0.2644 0.0592 Uiso 1.00 calc . . .
H(2) H 0.6324 0.6238 0.0536 0.0480 Uiso 1.00 calc . . .
H(3) H 0.5132 0.4971 -0.1002 0.0471 Uiso 1.00 calc . . .
H(4) H 0.5841 0.5010 -0.1546 0.0471 Uiso 1.00 calc . . .
H(5) H 0.5223 0.4000 -0.1930 0.0471 Uiso 1.00 calc . . .
H(6) H 0.5156 0.2310 -0.1232 0.0669 Uiso 1.00 calc . . .
H(7) H 0.5983 0.1886 -0.1307 0.0669 Uiso 1.00 calc . . .
H(8) H 0.5502 0.0409 -0.0464 0.0532 Uiso 1.00 calc . . .
H(9) H 0.5374 0.1148 0.0678 0.0532 Uiso 1.00 calc . . .
H(10) H 0.6284 -0.0123 0.2503 0.0620 Uiso 1.00 calc . . .
H(11) H 0.6574 -0.0799 0.1498 0.0620 Uiso 1.00 calc . . .
H(12) H 0.8008 -0.0300 0.2952 0.0714 Uiso 1.00 calc . . .
H(13) H 0.7657 -0.0818 0.3982 0.0714 Uiso 1.00 calc . . .
H(14) H 0.8791 0.0413 0.5923 0.0567 Uiso 1.00 calc . . .
H(15) H 0.8994 0.1010 0.4756 0.0567 Uiso 1.00 calc . . .
H(16) H 0.9215 0.2310 0.6501 0.0488 Uiso 1.00 calc . . .
H(17) H 0.8356 0.2012 0.6556 0.0488 Uiso 1.00 calc . . .
H(18) H 0.8721 0.4191 0.7362 0.0586 Uiso 1.00 calc . . .
H(19) H 0.9486 0.4153 0.6955 0.0586 Uiso 1.00 calc . . .
H(20) H 0.8915 0.5208 0.6618 0.0586 Uiso 1.00 calc . . .
H(21) H 0.8158 0.6237 0.4835 0.0546 Uiso 1.00 calc . . .
H(22) H 0.4307 0.2990 0.5314 0.0576 Uiso 1.00 calc . . .
H(23) H 0.5199 0.3214 0.4679 0.0576 Uiso 1.00 calc . . .

loop_
_atom_site_aniso_label
_atom_site_aniso_U_11
_atom_site_aniso_U_22
_atom_site_aniso_U_33
_atom_site_aniso_U_12
_atom_site_aniso_U_13
_atom_site_aniso_U_23
Fe(1) 0.0268(2) 0.0254(2) 0.0289(2) -0.0019(5) 0.0110(1) -0.0014(5)
O(1) 0.039(2) 0.026(2) 0.044(2) -0.003(2) 0.005(2) -0.009(1)
O(2) 0.048(2) 0.027(2) 0.048(2) 0.006(2) 0.020(2) 0.003(1)
O(3) 0.121(4) 0.144(5) 0.100(3) 0.054(3) 0.083(3) 0.047(3)
N(1) 0.0284(10) 0.0277(8) 0.028(1) -0.008(2) 0.0137(8) -0.007(2)
N(2) 0.029(2) 0.021(1) 0.033(2) 0.000(2) 0.012(1) 0.000(1)
N(3) 0.027(2) 0.043(2) 0.023(2) -0.007(2) 0.002(1) 0.001(2)
N(4) 0.036(2) 0.077(4) 0.047(3) -0.011(2) 0.014(2) -0.028(3)
N(5) 0.052(3) 0.051(2) 0.074(4) 0.006(2) 0.047(3) 0.005(2)
C(1) 0.066(2) 0.023(1) 0.061(2) -0.006(4) 0.028(1) -0.014(3)
C(2) 0.042(3) 0.031(2) 0.038(2) 0.005(2) 0.018(2) 0.013(2)
C(3) 0.042(3) 0.032(2) 0.030(2) 0.001(2) 0.020(2) -0.002(2)
C(4) 0.031(2) 0.025(2) 0.030(2) 0.003(2) 0.018(2) 0.007(2)
C(5) 0.046(3) 0.040(3) 0.026(2) 0.004(2) 0.004(2) 0.002(2)
C(6) 0.044(3) 0.045(3) 0.037(3) -0.011(3) -0.002(3) -0.014(2)
C(7) 0.039(3) 0.045(3) 0.052(4) 0.001(3) 0.014(2) -0.004(3)
C(8) 0.071(2) 0.025(2) 0.059(3) -0.010(3) 0.023(2) -0.007(2)
C(9) 0.077(3) 0.020(2) 0.061(3) 0.000(3) 0.013(2) 0.003(2)
C(10) 0.047(3) 0.040(3) 0.044(3) 0.022(3) 0.008(2) 0.018(2)
C(11) 0.045(3) 0.044(3) 0.030(3) -0.004(3) 0.008(2) 0.009(2)
C(12) 0.028(3) 0.045(2) 0.030(2) -0.004(2) 0.008(2) -0.003(2)
C(13) 0.036(3) 0.063(4) 0.041(3) -0.006(3) 0.001(2) -0.018(3)
C(14) 0.027(3) 0.028(2) 0.034(3) -0.006(2) 0.012(2) -0.012(2)
C(15) 0.065(4) 0.030(2) 0.055(3) -0.013(3) 0.032(3) -0.007(2)
C(16) 0.027(3) 0.039(3) 0.038(3) -0.015(2) 0.006(2) -0.013(2)
C(17) 0.041(3) 0.034(3) 0.039(3) -0.014(2) 0.025(2) 0.000(2)

loop_
_atom_type_symbol
_atom_type_description
_atom_type_scat_dispersion_real
_atom_type_scat_dispersion_imag
_atom_type_scat_source
C C 0.003 0.002
;International Tables for Crystallography
(1992, Vol. C, Tables 4.2.6.8 and 6.1.1.1)
;
H H 0.000 0.000
;International Tables for Crystallography
(1992, Vol. C, Table 6.1.1.2)
;
O O 0.011 0.006
;International Tables for Crystallography
(1992, Vol. C, Tables 4.2.6.8 and 6.1.1.1)
;
N N 0.006 0.003
;International Tables for Crystallography
(1992, Vol. C, Tables 4.2.6.8 and 6.1.1.1)
;
Fe Fe 0.346 0.844
;International Tables for Crystallography
(1992, Vol. C, Tables 4.2.6.8 and 6.1.1.1)
;

loop_
_geom_angle_atom_site_label_1
_geom_angle_atom_site_label_2
_geom_angle_atom_site_label_3
_geom_angle
_geom_angle_site_symmetry_1
_geom_angle_site_symmetry_2
_geom_angle_site_symmetry_3
_geom_angle_publ_flag
O(1) Fe(1) O(2) 71.1(1) . 1_555 1_555 yes
O(1) Fe(1) N(1) 144.3(3) . 1_555 1_555 yes
O(1) Fe(1) N(2) 71.8(2) . 1_555 1_555 yes
O(1) Fe(1) N(3) 142.8(3) . 1_555 1_555 yes
O(1) Fe(1) C(16) 88.4(3) . 1_555 1_555 yes
O(1) Fe(1) C(17) 82.5(3) . 1_555 1_555 yes
O(2) Fe(1) N(1) 144.4(3) . 1_555 1_555 yes
O(2) Fe(1) N(2) 142.7(2) . 1_555 1_555 yes
O(2) Fe(1) N(3) 72.3(2) . 1_555 1_555 yes
O(2) Fe(1) C(16) 84.5(3) . 1_555 1_555 yes
O(2) Fe(1) C(17) 87.6(3) . 1_555 1_555 yes
N(1) Fe(1) N(2) 72.9(3) . 1_555 1_555 yes
N(1) Fe(1) N(3) 72.1(3) . 1_555 1_555 yes
N(1) Fe(1) C(16) 97.2(3) . 1_555 1_555 yes
N(1) Fe(1) C(17) 93.3(3) . 1_555 1_555 yes
N(2) Fe(1) N(3) 144.9(1) . 1_555 1_555 yes
N(2) Fe(1) C(16) 91.8(3) . 1_555 1_555 yes
N(2) Fe(1) C(17) 90.3(3) . 1_555 1_555 yes
N(3) Fe(1) C(16) 94.2(3) . 1_555 1_555 yes
N(3) Fe(1) C(17) 90.0(3) . 1_555 1_555 yes
C(16) Fe(1) C(17) 169.5(1) . 1_555 1_555 yes
Fe(1) O(1) C(7) 111.7(5) . 1_555 1_555 yes
Fe(1) O(1) C(8) 111.9(5) . 1_555 1_555 yes
C(7) O(1) C(8) 112.1(8) . 1_555 1_555 yes
Fe(1) O(2) C(9) 112.3(6) . 1_555 1_555 yes
Fe(1) O(2) C(10) 108.7(5) . 1_555 1_555 yes
C(9) O(2) C(10) 119.1(8) . 1_555 1_555 yes
Fe(1) N(1) C(3) 121.8(6) . 1_555 1_555 yes
Fe(1) N(1) C(14) 118.1(6) . 1_555 1_555 yes
C(3) N(1) C(14) 119.5(3) . 1_555 1_555 yes
Fe(1) N(2) C(4) 120.6(5) . 1_555 1_555 yes
Fe(1) N(2) C(6) 120.6(6) . 1_555 1_555 yes
C(4) N(2) C(6) 118.8(7) . 1_555 1_555 yes
Fe(1) N(3) C(11) 115.3(6) . 1_555 1_555 yes
Fe(1) N(3) C(12) 118.1(6) . 1_555 1_555 yes
C(11) N(3) C(12) 126.6(7) . 1_555 1_555 yes
C(2) C(1) C(15) 120.6(4) . 1_555 1_555 yes
C(1) C(2) C(3) 114.8(8) . 1_555 1_555 yes
N(1) C(3) C(2) 124.6(9) . 1_555 1_555 yes
N(1) C(3) C(4) 112.6(7) . 1_555 1_555 yes
C(2) C(3) C(4) 122.5(8) . 1_555 1_555 yes
N(2) C(4) C(3) 111.9(7) . 1_555 1_555 yes
N(2) C(4) C(5) 129.9(8) . 1_555 1_555 yes
C(3) C(4) C(5) 118.1(6) . 1_555 1_555 yes
N(2) C(6) C(7) 106.1(8) . 1_555 1_555 yes
O(1) C(7) C(6) 104.6(8) . 1_555 1_555 yes
O(1) C(8) C(9) 110.9(8) . 1_555 1_555 yes
O(2) C(9) C(8) 106.3(9) . 1_555 1_555 yes
O(2) C(10) C(11) 110.8(8) . 1_555 1_555 yes
N(3) C(11) C(10) 112.3(8) . 1_555 1_555 yes
N(3) C(12) C(13) 123.2(9) . 1_555 1_555 yes
N(3) C(12) C(14) 117.2(8) . 1_555 1_555 yes
C(13) C(12) C(14) 119.3(7) . 1_555 1_555 yes
N(1) C(14) C(12) 114.0(7) . 1_555 1_555 yes
N(1) C(14) C(15) 118.7(8) . 1_555 1_555 yes
C(12) C(14) C(15) 126.9(8) . 1_555 1_555 yes
C(1) C(15) C(14) 120.8(9) . 1_555 1_555 yes
Fe(1) C(16) N(4) 176.3(7) . 1_555 1_555 yes
Fe(1) C(17) N(5) 177.5(8) . 1_555 1_555 yes

loop_
_geom_bond_atom_site_label_1
_geom_bond_atom_site_label_2
_geom_bond_distance
_geom_bond_site_symmetry_1
_geom_bond_site_symmetry_2
_geom_bond_publ_flag
Fe(1) O(1) 2.277(6) . . yes
Fe(1) O(2) 2.405(6) . . yes
Fe(1) N(1) 2.108(3) . . yes
Fe(1) N(2) 2.127(6) . . yes
Fe(1) N(3) 2.286(6) . . yes
Fe(1) C(16) 2.151(9) . . yes
Fe(1) C(17) 2.184(7) . . yes
O(1) C(7) 1.46(1) . . yes
O(1) C(8) 1.41(1) . . yes
O(2) C(9) 1.40(1) . . yes
O(2) C(10) 1.38(1) . . yes
N(1) C(3) 1.33(1) . . yes
N(1) C(14) 1.37(1) . . yes
N(2) C(4) 1.353(9) . . yes
N(2) C(6) 1.52(1) . . yes
N(3) C(11) 1.44(1) . . yes
N(3) C(12) 1.17(1) . . yes
N(4) C(16) 1.11(1) . . yes
N(5) C(17) 1.156(10) . . yes
C(1) C(2) 1.42(1) . . yes
C(1) C(15) 1.36(2) . . yes
C(2) C(3) 1.39(1) . . yes
C(3) C(4) 1.50(1) . . yes
C(4) C(5) 1.46(1) . . yes
C(6) C(7) 1.51(1) . . yes
C(8) C(9) 1.484(8) . . yes
C(10) C(11) 1.51(1) . . yes
C(12) C(13) 1.56(1) . . yes
C(12) C(14) 1.49(1) . . yes
C(14) C(15) 1.39(1) . . yes

loop_
_geom_contact_atom_site_label_1
_geom_contact_atom_site_label_2
_geom_contact_distance
_geom_contact_site_symmetry_1
_geom_contact_site_symmetry_2
_geom_contact_publ_flag
O(3) N(5) 2.840(8) . 4_455 ?
O(3) N(4) 2.853(10) . . ?
O(3) C(11) 3.36(1) . 4_454 ?
O(3) C(9) 3.42(1) . 3_455 ?
O(3) C(5) 3.47(1) . 2_565 ?
O(3) C(2) 3.54(1) . 2_565 ?
N(4) C(2) 3.33(1) . 2_565 ?
N(4) C(13) 3.49(1) . 4_454 ?
N(4) C(11) 3.53(1) . 4_454 ?
N(5) C(15) 3.48(1) . 2_564 ?
N(5) C(5) 3.59(1) . 4_555 ?
C(2) C(12) 3.58(1) . 2_564 ?
C(2) C(16) 3.58(1) . 2_564 ?
C(4) C(15) 3.59(1) . 2_564 ?

loop_
_geom_torsion_atom_site_label_1
_geom_torsion_atom_site_label_2
_geom_torsion_atom_site_label_3
_geom_torsion_atom_site_label_4
_geom_torsion
_geom_torsion_site_symmetry_1
_geom_torsion_site_symmetry_2
_geom_torsion_site_symmetry_3
_geom_torsion_site_symmetry_4
_geom_torsion_publ_flag
Fe(1) O(1) C(7) C(6) 53.6(9) 1_555 1_555 1_555 1_555 yes
Fe(1) O(1) C(8) C(9) -48.8(9) 1_555 1_555 1_555 1_555 yes
Fe(1) O(2) C(9) C(8) -39.8(7) 1_555 1_555 1_555 1_555 yes
Fe(1) O(2) C(10) C(11) 48.0(9) 1_555 1_555 1_555 1_555 yes
Fe(1) N(1) C(3) C(2) 179.7(6) 1_555 1_555 1_555 1_555 yes
Fe(1) N(1) C(3) C(4) -6(1) 1_555 1_555 1_555 1_555 yes
Fe(1) N(1) C(14) C(12) 8(1) 1_555 1_555 1_555 1_555 yes
Fe(1) N(1) C(14) C(15) -179.2(6) 1_555 1_555 1_555 1_555 yes
Fe(1) N(2) C(4) C(3) -1.3(9) 1_555 1_555 1_555 1_555 yes
Fe(1) N(2) C(4) C(5) -177.8(6) 1_555 1_555 1_555 1_555 yes
Fe(1) N(2) C(6) C(7) 24.8(9) 1_555 1_555 1_555 1_555 yes
Fe(1) N(3) C(11) C(10) 22.6(10) 1_555 1_555 1_555 1_555 yes
Fe(1) N(3) C(12) C(13) 174.1(6) 1_555 1_555 1_555 1_555 yes
Fe(1) N(3) C(12) C(14) 0(1) 1_555 1_555 1_555 1_555 yes
O(1) Fe(1) O(2) C(9) 12.6(7) 1_555 1_555 1_555 1_555 yes
O(1) Fe(1) O(2) C(10) 146.5(6) 1_555 1_555 1_555 1_555 yes
O(1) Fe(1) N(1) C(3) 12(1) 1_555 1_555 1_555 1_555 yes
O(1) Fe(1) N(1) C(14) -176.4(5) 1_555 1_555 1_555 1_555 yes
O(1) Fe(1) N(2) C(4) -176.9(7) 1_555 1_555 1_555 1_555 yes
O(1) Fe(1) N(2) C(6) 2.4(5) 1_555 1_555 1_555 1_555 yes
O(1) Fe(1) N(3) C(11) -8.5(8) 1_555 1_555 1_555 1_555 yes
O(1) Fe(1) N(3) C(12) 173.8(7) 1_555 1_555 1_555 1_555 yes
O(1) Fe(1) C(16) N(4) 178(12) 1_555 1_555 1_555 1_555 yes
O(1) Fe(1) C(17) N(5) 3(18) 1_555 1_555 1_555 1_555 yes
O(1) C(7) C(6) N(2) -48.3(10) 1_555 1_555 1_555 1_555 yes
O(1) C(8) C(9) O(2) 59.1(7) 1_555 1_555 1_555 1_555 yes
O(2) Fe(1) O(1) C(7) 145.7(6) 1_555 1_555 1_555 1_555 yes
O(2) Fe(1) O(1) C(8) 19.1(7) 1_555 1_555 1_555 1_555 yes
O(2) Fe(1) N(1) C(3) -175.5(6) 1_555 1_555 1_555 1_555 yes
O(2) Fe(1) N(1) C(14) -4(1) 1_555 1_555 1_555 1_555 yes
O(2) Fe(1) N(2) C(4) 178.7(5) 1_555 1_555 1_555 1_555 yes
O(2) Fe(1) N(2) C(6) -2.0(8) 1_555 1_555 1_555 1_555 yes
O(2) Fe(1) N(3) C(11) 1.5(5) 1_555 1_555 1_555 1_555 yes
O(2) Fe(1) N(3) C(12) -176.2(8) 1_555 1_555 1_555 1_555 yes
O(2) Fe(1) C(16) N(4) 107(12) 1_555 1_555 1_555 1_555 yes
O(2) Fe(1) C(17) N(5) 75(18) 1_555 1_555 1_555 1_555 yes
O(2) C(10) C(11) N(3) -48(1) 1_555 1_555 1_555 1_555 yes
N(1) Fe(1) O(1) C(7) -39.1(9) 1_555 1_555 1_555 1_555 yes
N(1) Fe(1) O(1) C(8) -165.7(7) 1_555 1_555 1_555 1_555 yes
N(1) Fe(1) O(2) C(9) -162.5(7) 1_555 1_555 1_555 1_555 yes
N(1) Fe(1) O(2) C(10) -28.7(9) 1_555 1_555 1_555 1_555 yes
N(1) Fe(1) N(2) C(4) -1.5(6) 1_555 1_555 1_555 1_555 yes
N(1) Fe(1) N(2) C(6) 177.7(6) 1_555 1_555 1_555 1_555 yes
N(1) Fe(1) N(3) C(11) -179.4(6) 1_555 1_555 1_555 1_555 yes
N(1) Fe(1) N(3) C(12) 2.9(8) 1_555 1_555 1_555 1_555 yes
N(1) Fe(1) C(16) N(4) -36(12) 1_555 1_555 1_555 1_555 yes
N(1) Fe(1) C(17) N(5) -140(18) 1_555 1_555 1_555 1_555 yes
N(1) C(3) C(2) C(1) -8(1) 1_555 1_555 1_555 1_555 yes
N(1) C(3) C(4) N(2) 4(1) 1_555 1_555 1_555 1_555 yes
N(1) C(3) C(4) C(5) -178.1(7) 1_555 1_555 1_555 1_555 yes
N(1) C(14) C(12) N(3) -5(1) 1_555 1_555 1_555 1_555 yes
N(1) C(14) C(12) C(13) -179.3(8) 1_555 1_555 1_555 1_555 yes
N(1) C(14) C(15) C(1) 7(1) 1_555 1_555 1_555 1_555 yes
N(2) Fe(1) O(1) C(7) -31.4(6) 1_555 1_555 1_555 1_555 yes
N(2) Fe(1) O(1) C(8) -158.1(7) 1_555 1_555 1_555 1_555 yes
N(2) Fe(1) O(2) C(9) 17.1(8) 1_555 1_555 1_555 1_555 yes
N(2) Fe(1) O(2) C(10) 150.9(6) 1_555 1_555 1_555 1_555 yes
N(2) Fe(1) N(1) C(3) 4.7(7) 1_555 1_555 1_555 1_555 yes
N(2) Fe(1) N(1) C(14) 176.0(8) 1_555 1_555 1_555 1_555 yes
N(2) Fe(1) N(3) C(11) -176.5(5) 1_555 1_555 1_555 1_555 yes
N(2) Fe(1) N(3) C(12) 5(1) 1_555 1_555 1_555 1_555 yes
N(2) Fe(1) C(16) N(4) -109(12) 1_555 1_555 1_555 1_555 yes
N(2) Fe(1) C(17) N(5) -67(18) 1_555 1_555 1_555 1_555 yes
N(2) C(4) C(3) C(2) 178.6(7) 1_555 1_555 1_555 1_555 yes
N(3) Fe(1) O(1) C(7) 155.8(6) 1_555 1_555 1_555 1_555 yes
N(3) Fe(1) O(1) C(8) 29.1(9) 1_555 1_555 1_555 1_555 yes
N(3) Fe(1) O(2) C(9) -161.0(7) 1_555 1_555 1_555 1_555 yes
N(3) Fe(1) O(2) C(10) -27.1(6) 1_555 1_555 1_555 1_555 yes
N(3) Fe(1) N(1) C(3) -177.0(8) 1_555 1_555 1_555 1_555 yes
N(3) Fe(1) N(1) C(14) -5.8(7) 1_555 1_555 1_555 1_555 yes
N(3) Fe(1) N(2) C(4) -4(1) 1_555 1_555 1_555 1_555 yes
N(3) Fe(1) N(2) C(6) 174.8(5) 1_555 1_555 1_555 1_555 yes
N(3) Fe(1) C(16) N(4) 35(12) 1_555 1_555 1_555 1_555 yes
N(3) Fe(1) C(17) N(5) 147(18) 1_555 1_555 1_555 1_555 yes
N(3) C(12) C(14) C(15) -177.5(9) 1_555 1_555 1_555 1_555 yes
N(4) C(16) Fe(1) C(17) 148(11) 1_555 1_555 1_555 1_555 yes
N(5) C(17) Fe(1) C(16) 33(19) 1_555 1_555 1_555 1_555 yes
C(1) C(2) C(3) C(4) 178.8(8) 1_555 1_555 1_555 1_555 yes
C(1) C(15) C(14) C(12) 179.4(9) 1_555 1_555 1_555 1_555 yes
C(2) C(1) C(15) C(14) -7(1) 1_555 1_555 1_555 1_555 yes
C(2) C(3) N(1) C(14) 8(1) 1_555 1_555 1_555 1_555 yes
C(2) C(3) C(4) C(5) -4(1) 1_555 1_555 1_555 1_555 yes
C(3) N(1) Fe(1) C(16) -84.9(8) 1_555 1_555 1_555 1_555 yes
C(3) N(1) Fe(1) C(17) 94.1(8) 1_555 1_555 1_555 1_555 yes
C(3) N(1) C(14) C(12) 179.5(6) 1_555 1_555 1_555 1_555 yes
C(3) N(1) C(14) C(15) -7(1) 1_555 1_555 1_555 1_555 yes
C(3) C(2) C(1) C(15) 7(1) 1_555 1_555 1_555 1_555 yes
C(3) C(4) N(2) C(6) 179.4(7) 1_555 1_555 1_555 1_555 yes
C(4) N(2) Fe(1) C(16) 95.4(6) 1_555 1_555 1_555 1_555 yes
C(4) N(2) Fe(1) C(17) -94.9(6) 1_555 1_555 1_555 1_555 yes
C(4) N(2) C(6) C(7) -155.9(7) 1_555 1_555 1_555 1_555 yes
C(4) C(3) N(1) C(14) -177.9(6) 1_555 1_555 1_555 1_555 yes
C(5) C(4) N(2) C(6) 2(1) 1_555 1_555 1_555 1_555 yes
C(6) N(2) Fe(1) C(16) -85.3(6) 1_555 1_555 1_555 1_555 yes
C(6) N(2) Fe(1) C(17) 84.4(6) 1_555 1_555 1_555 1_555 yes
C(6) C(7) O(1) C(8) -179.9(7) 1_555 1_555 1_555 1_555 yes
C(7) O(1) Fe(1) C(16) 61.0(6) 1_555 1_555 1_555 1_555 yes
C(7) O(1) Fe(1) C(17) -124.3(7) 1_555 1_555 1_555 1_555 yes
C(7) O(1) C(8) C(9) -175.2(7) 1_555 1_555 1_555 1_555 yes
C(8) O(1) Fe(1) C(16) -65.7(7) 1_555 1_555 1_555 1_555 yes
C(8) O(1) Fe(1) C(17) 109.1(7) 1_555 1_555 1_555 1_555 yes
C(8) C(9) O(2) C(10) -168.4(7) 1_555 1_555 1_555 1_555 yes
C(9) O(2) Fe(1) C(16) 102.8(6) 1_555 1_555 1_555 1_555 yes
C(9) O(2) Fe(1) C(17) -70.3(7) 1_555 1_555 1_555 1_555 yes
C(9) O(2) C(10) C(11) 178.2(7) 1_555 1_555 1_555 1_555 yes
C(10) O(2) Fe(1) C(16) -123.3(7) 1_555 1_555 1_555 1_555 yes
C(10) O(2) Fe(1) C(17) 63.6(6) 1_555 1_555 1_555 1_555 yes
C(10) C(11) N(3) C(12) -160.0(9) 1_555 1_555 1_555 1_555 yes
C(11) N(3) Fe(1) C(16) 84.4(6) 1_555 1_555 1_555 1_555 yes
C(11) N(3) Fe(1) C(17) -86.0(6) 1_555 1_555 1_555 1_555 yes
C(11) N(3) C(12) C(13) -3(1) 1_555 1_555 1_555 1_555 yes
C(11) N(3) C(12) C(14) -177.0(7) 1_555 1_555 1_555 1_555 yes
C(12) N(3) Fe(1) C(16) -93.3(8) 1_555 1_555 1_555 1_555 yes
C(12) N(3) Fe(1) C(17) 96.4(8) 1_555 1_555 1_555 1_555 yes
C(13) C(12) C(14) C(15) 8(1) 1_555 1_555 1_555 1_555 yes
C(14) N(1) Fe(1) C(16) 86.3(7) 1_555 1_555 1_555 1_555 yes
C(14) N(1) Fe(1) C(17) -94.7(7) 1_555 1_555 1_555 1_555 yes
